data_4348376
loop_
_publ_author_name
'Ambrosi, Gianluca'
'Formica, Mauro'
'Fusi, Vieri'
'Giorgi, Luca'
'Macedi, Eleonora'
'Micheloni, Mauro'
'Paoli, Paola'
'Rossi, Patrizia'

_publ_section_title
;
 A Biphenol-Based Chemosensor for Zn(II) and Cd(II) Metal Ions: Synthesis,
 Potentiometric Studies, and Crystal Structures.
;
_journal_issue 15
_journal_name_full 'Inorganic chemistry'
_journal_page_first 7676
_journal_page_last 7687
_journal_paper_doi 10.1021/acs.inorgchem.6b01145
_journal_volume 55
_journal_year 2016
_chemical_formula_sum 'C32 H38 N2 Ni O6'
_chemical_formula_weight 605.35
_space_group_crystal_system monoclinic
_space_group_IT_number 15
_space_group_name_Hall '-C 2yc'
_space_group_name_H-M_alt 'C 1 2/c 1'
_atom_sites_solution_hydrogens difmap
_audit_creation_method SHELXL-2014
_cell_angle_alpha 90
_cell_angle_beta 115.199(7)
_cell_angle_gamma 90
_cell_formula_units_Z 4
_cell_length_a 19.9410(10)
_cell_length_b 13.0600(5)
_cell_length_c 12.834(7)
_cell_measurement_reflns_used 2676
_cell_measurement_temperature 150
_cell_measurement_theta_max 29.3378
_cell_measurement_theta_min 4.3764
_cell_volume 3024.3(17)
_computing_cell_refinement
;
CrysAlisPro, Agilent Technologies,
Version 1.171.35.19 (release 27-10-2011 CrysAlis171 .NET)
(compiled Oct 27 2011,15:02:11)
;
_computing_data_collection
;
CrysAlisPro, Agilent Technologies,
Version 1.171.35.19 (release 27-10-2011 CrysAlis171 .NET)
(compiled Oct 27 2011,15:02:11)
;
_computing_data_reduction
;
CrysAlisPro, Agilent Technologies,
Version 1.171.35.19 (release 27-10-2011 CrysAlis171 .NET)
(compiled Oct 27 2011,15:02:11)
;
_computing_molecular_graphics 'ORTEP-3 (Farruggia, 1997)'
_computing_publication_material 'PARST97 (Nardelli, 1995)'
_computing_structure_refinement 'SHELXL-97 (Sheldrick, 1997)'
_computing_structure_solution 'SIR97 (Altomare, 1999)'
_diffrn_ambient_temperature 150
_diffrn_detector_area_resol_mean 16.4547
_diffrn_measured_fraction_theta_full 0.995
_diffrn_measured_fraction_theta_max 0.867
_diffrn_measurement_device_type 'Xcalibur, Sapphire3'
_diffrn_radiation_source 'Enhance (Mo) X-ray Source'
_diffrn_radiation_type MoK\a
_diffrn_radiation_wavelength 0.71073
_diffrn_reflns_av_R_equivalents 0.0538
_diffrn_reflns_av_unetI/netI 0.0695
_diffrn_reflns_Laue_measured_fraction_full 0.995
_diffrn_reflns_Laue_measured_fraction_max 0.867
_diffrn_reflns_limit_h_max 26
_diffrn_reflns_limit_h_min -25
_diffrn_reflns_limit_k_max 16
_diffrn_reflns_limit_k_min -17
_diffrn_reflns_limit_l_max 16
_diffrn_reflns_limit_l_min -17
_diffrn_reflns_number 11878
_diffrn_reflns_point_group_measured_fraction_full 0.995
_diffrn_reflns_point_group_measured_fraction_max 0.867
_diffrn_reflns_theta_full 25.000
_diffrn_reflns_theta_max 29.403
_diffrn_reflns_theta_min 4.385
_exptl_absorpt_coefficient_mu 0.687
_exptl_absorpt_correction_T_max 1.00000
_exptl_absorpt_correction_T_min 0.82530
_exptl_absorpt_correction_type multi-scan
_exptl_absorpt_process_details
;
CrysAlisPro, Agilent Technologies,
Version 1.171.35.19 (release 27-10-2011 CrysAlis171 .NET)
(compiled Oct 27 2011,15:02:11)
Empirical absorption correction using spherical harmonics,
 implemented in SCALE3 ABSPACK scaling algorithm.
;
_exptl_crystal_density_diffrn 1.330
_exptl_crystal_description prism
_exptl_crystal_F_000 1280
_exptl_crystal_size_max 0.25
_exptl_crystal_size_mid 0.20
_exptl_crystal_size_min 0.18
_refine_diff_density_max 0.465
_refine_diff_density_min -0.544
_refine_diff_density_rms 0.067
_refine_ls_extinction_method none
_refine_ls_goodness_of_fit_ref 1.083
_refine_ls_hydrogen_treatment refxyz
_refine_ls_matrix_type full
_refine_ls_number_parameters 243
_refine_ls_number_reflns 3632
_refine_ls_number_restraints 0
_refine_ls_restrained_S_all 1.083
_refine_ls_R_factor_all 0.0781
_refine_ls_R_factor_gt 0.0483
_refine_ls_shift/su_max 0.000
_refine_ls_shift/su_mean 0.000
_refine_ls_structure_factor_coef Fsqd
_refine_ls_weighting_details 'w=1/[\s^2^(Fo^2^)+(0.0243P)^2^+2.5183P] where P=(Fo^2^+2Fc^2^)/3'
_refine_ls_weighting_scheme calc
_refine_ls_wR_factor_gt 0.0862
_refine_ls_wR_factor_ref 0.0962
_reflns_Friedel_coverage 0.000
_reflns_number_gt 2652
_reflns_number_total 3632
_reflns_threshold_expression 'I > 2\s(I)'
_cod_data_source_file ic6b01145_si_002.cif
_cod_data_source_block 5
_cod_original_sg_symbol_H-M 'C 2/c'
_cod_database_code 4348376
_shelx_space_group_comment
;
The symmetry employed for this shelxl refinement is uniquely defined
by the following loop, which should always be used as a source of
symmetry information in preference to the above space-group names.
They are only intended as comments.
;
_shelxl_version_number 2014-1

loop_
_space_group_symop_operation_xyz
'x, y, z'
'-x, y, -z+1/2'
'x+1/2, y+1/2, z'
'-x+1/2, y+1/2, -z+1/2'
'-x, -y, -z'
'x, -y, z-1/2'
'-x+1/2, -y+1/2, -z'
'x+1/2, -y+1/2, z-1/2'

loop_
_atom_site_label
_atom_site_type_symbol
_atom_site_fract_x
_atom_site_fract_y
_atom_site_fract_z
_atom_site_U_iso_or_equiv
_atom_site_adp_type
_atom_site_occupancy
_atom_site_site_symmetry_order
_atom_site_calc_flag
_atom_site_refinement_flags_posn
_atom_site_refinement_flags_adp
_atom_site_refinement_flags_occupancy
Ni1 Ni 0.0000 0.12963(3) 0.7500 0.01976(13) Uani 1 2 d S T P
O1 O 0.04601(9) 0.12241(12) 0.63355(13) 0.0217(4) Uani 1 1 d . . .
O2 O 0.11559(10) -0.00313(13) 0.57690(14) 0.0282(4) Uani 1 1 d . . .
H2O H 0.0821(16) 0.037(2) 0.596(2) 0.042 Uiso 1 1 d . U .
N1 N -0.07141(11) 0.24766(15) 0.65060(17) 0.0238(5) Uani 1 1 d . . .
C1 C -0.07369(14) 0.2543(2) 0.5323(2) 0.0255(6) Uani 1 1 d . . .
H1A H -0.0963(13) 0.187(2) 0.493(2) 0.031 Uiso 1 1 d . U .
H1B H -0.1099(14) 0.307(2) 0.490(2) 0.031 Uiso 1 1 d . U .
C2 C -0.00132(14) 0.27500(18) 0.5281(2) 0.0224(5) Uani 1 1 d . . .
C3 C 0.05625(13) 0.20358(17) 0.57788(19) 0.0212(5) Uani 1 1 d . . .
C4 C 0.12413(14) 0.22013(18) 0.5711(2) 0.0233(5) Uani 1 1 d . . .
C5 C 0.13156(16) 0.3072(2) 0.5132(2) 0.0290(6) Uani 1 1 d . . .
H5 H 0.1768(15) 0.316(2) 0.504(2) 0.035 Uiso 1 1 d . U .
C6 C 0.07500(16) 0.3768(2) 0.4658(2) 0.0336(6) Uani 1 1 d . . .
H6 H 0.0814(15) 0.434(2) 0.426(2) 0.040 Uiso 1 1 d . U .
C7 C 0.00904(15) 0.36160(19) 0.4740(2) 0.0281(6) Uani 1 1 d . . .
H7 H -0.0319(14) 0.4091(19) 0.441(2) 0.034 Uiso 1 1 d . U .
C8 C 0.18904(13) 0.15120(18) 0.6262(2) 0.0233(5) Uani 1 1 d . . .
C9 C 0.18291(14) 0.04437(19) 0.6283(2) 0.0262(6) Uani 1 1 d . . .
C10 C 0.24628(17) -0.0161(2) 0.6807(2) 0.0383(7) Uani 1 1 d . . .
H10 H 0.2368(16) -0.089(2) 0.682(2) 0.046 Uiso 1 1 d . U .
C11 C 0.31540(18) 0.0285(3) 0.7307(3) 0.0460(8) Uani 1 1 d . . .
H11 H 0.3576(17) -0.014(2) 0.768(3) 0.055 Uiso 1 1 d . U .
C12 C 0.32278(16) 0.1332(3) 0.7294(2) 0.0406(7) Uani 1 1 d . . .
H12 H 0.3688(17) 0.163(2) 0.761(2) 0.049 Uiso 1 1 d . U .
C13 C 0.26016(15) 0.1932(2) 0.6784(2) 0.0312(6) Uani 1 1 d . . .
H13 H 0.2654(14) 0.268(2) 0.678(2) 0.037 Uiso 1 1 d . U .
C14 C -0.04190(16) 0.34279(19) 0.7172(2) 0.0333(7) Uani 1 1 d . . .
H14A H -0.0580(15) 0.401(2) 0.667(2) 0.040 Uiso 1 1 d . U .
H14B H -0.0661(15) 0.351(2) 0.772(2) 0.040 Uiso 1 1 d . U .
C15 C -0.14896(16) 0.2325(3) 0.6327(3) 0.0389(7) Uani 1 1 d . . .
H15A H -0.1512(16) 0.225(2) 0.706(3) 0.058 Uiso 1 1 d . U .
H15B H -0.1824(17) 0.289(2) 0.589(3) 0.058 Uiso 1 1 d . U .
H15C H -0.1689(17) 0.171(2) 0.589(3) 0.058 Uiso 1 1 d . U .
O1M O -0.07061(11) 0.01578(14) 0.65199(16) 0.0373(5) Uani 1 1 d . . .
H1OM H -0.0810(17) 0.018(2) 0.580(3) 0.056 Uiso 1 1 d . U .
C1M C -0.0998(3) -0.0702(3) 0.6852(4) 0.0880(19) Uani 1 1 d . . .
H1M1 H -0.099(3) -0.128(4) 0.650(4) 0.132 Uiso 1 1 d . U .
H1M2 H -0.073(3) -0.087(4) 0.768(4) 0.132 Uiso 1 1 d . U .
H1M3 H -0.150(3) -0.046(4) 0.669(4) 0.132 Uiso 1 1 d . U .

loop_
_atom_site_aniso_label
_atom_site_aniso_U_11
_atom_site_aniso_U_22
_atom_site_aniso_U_33
_atom_site_aniso_U_23
_atom_site_aniso_U_13
_atom_site_aniso_U_12
Ni1 0.0241(2) 0.0162(2) 0.0186(2) 0.000 0.00870(18) 0.000
O1 0.0281(9) 0.0169(8) 0.0223(9) 0.0029(7) 0.0129(7) 0.0025(7)
O2 0.0374(11) 0.0222(9) 0.0285(10) -0.0039(8) 0.0176(9) 0.0033(8)
N1 0.0218(11) 0.0269(11) 0.0240(12) 0.0029(9) 0.0110(9) 0.0026(9)
C1 0.0285(15) 0.0248(13) 0.0212(14) 0.0050(11) 0.0088(11) 0.0048(11)
C2 0.0280(14) 0.0219(12) 0.0174(12) 0.0005(10) 0.0097(11) 0.0007(10)
C3 0.0275(14) 0.0195(12) 0.0169(12) -0.0010(10) 0.0099(10) -0.0006(10)
C4 0.0286(14) 0.0223(12) 0.0200(13) -0.0016(10) 0.0115(11) -0.0004(10)
C5 0.0320(15) 0.0291(14) 0.0304(15) 0.0009(11) 0.0177(13) -0.0034(12)
C6 0.0438(17) 0.0270(14) 0.0334(15) 0.0094(12) 0.0196(13) -0.0018(13)
C7 0.0322(15) 0.0243(13) 0.0261(14) 0.0058(11) 0.0109(11) 0.0046(12)
C8 0.0255(13) 0.0290(14) 0.0187(12) -0.0016(10) 0.0127(10) 0.0027(10)
C9 0.0325(15) 0.0308(14) 0.0197(13) -0.0021(11) 0.0153(11) 0.0052(11)
C10 0.0435(19) 0.0366(16) 0.0371(17) 0.0012(14) 0.0194(15) 0.0142(14)
C11 0.0361(18) 0.063(2) 0.0378(18) 0.0005(16) 0.0143(15) 0.0240(16)
C12 0.0264(15) 0.062(2) 0.0317(16) -0.0054(15) 0.0103(13) 0.0056(15)
C13 0.0314(15) 0.0384(16) 0.0270(15) -0.0037(12) 0.0155(12) 0.0008(13)
C14 0.0531(19) 0.0194(13) 0.0319(16) 0.0057(11) 0.0223(15) 0.0123(12)
C15 0.0252(16) 0.059(2) 0.0346(18) 0.0157(15) 0.0143(14) 0.0106(14)
O1M 0.0574(14) 0.0329(11) 0.0266(10) -0.0107(9) 0.0228(10) -0.0231(10)
C1M 0.166(5) 0.065(3) 0.062(3) -0.032(2) 0.077(3) -0.074(3)

loop_
_atom_type_symbol
_atom_type_description
_atom_type_scat_dispersion_real
_atom_type_scat_dispersion_imag
_atom_type_scat_source
C C 0.0033 0.0016 'International Tables Vol C Tables 4.2.6.8 and 6.1.1.4'
H H 0.0000 0.0000 'International Tables Vol C Tables 4.2.6.8 and 6.1.1.4'
N N 0.0061 0.0033 'International Tables Vol C Tables 4.2.6.8 and 6.1.1.4'
O O 0.0106 0.0060 'International Tables Vol C Tables 4.2.6.8 and 6.1.1.4'
Ni Ni 0.3393 1.1124 'International Tables Vol C Tables 4.2.6.8 and 6.1.1.4'

loop_
_geom_angle_atom_site_label_1
_geom_angle_atom_site_label_2
_geom_angle_atom_site_label_3
_geom_angle
_geom_angle_site_symmetry_1
_geom_angle_site_symmetry_3
O1 Ni1 O1 174.76(9) . 2_556
O1 Ni1 O1M 90.58(7) . 2_556
O1 Ni1 O1M 85.64(7) 2_556 2_556
O1 Ni1 O1M 85.64(7) . .
O1 Ni1 O1M 90.59(7) 2_556 .
O1M Ni1 O1M 87.93(12) 2_556 .
O1 Ni1 N1 89.38(7) . .
O1 Ni1 N1 94.43(7) 2_556 .
O1M Ni1 N1 179.31(9) 2_556 .
O1M Ni1 N1 92.75(8) . .
O1 Ni1 N1 94.43(7) . 2_556
O1 Ni1 N1 89.38(7) 2_556 2_556
O1M Ni1 N1 92.74(8) 2_556 2_556
O1M Ni1 N1 179.32(9) . 2_556
N1 Ni1 N1 86.58(11) . 2_556
C3 O1 Ni1 124.43(14) . .
C15 N1 C14 109.5(2) . .
C15 N1 C1 105.8(2) . .
C14 N1 C1 111.6(2) . .
C15 N1 Ni1 112.77(16) . .
C14 N1 Ni1 105.26(15) . .
C1 N1 Ni1 111.97(14) . .
C2 C1 N1 115.7(2) . .
C7 C2 C3 120.1(2) . .
C7 C2 C1 121.2(2) . .
C3 C2 C1 118.6(2) . .
O1 C3 C2 119.1(2) . .
O1 C3 C4 121.5(2) . .
C2 C3 C4 119.4(2) . .
C5 C4 C3 118.6(2) . .
C5 C4 C8 118.5(2) . .
C3 C4 C8 122.9(2) . .
C6 C5 C4 121.3(3) . .
C5 C6 C7 120.1(2) . .
C6 C7 C2 120.4(2) . .
C13 C8 C9 117.4(2) . .
C13 C8 C4 119.4(2) . .
C9 C8 C4 123.2(2) . .
O2 C9 C10 118.5(2) . .
O2 C9 C8 121.2(2) . .
C10 C9 C8 120.2(3) . .
C11 C10 C9 120.4(3) . .
C12 C11 C10 120.4(3) . .
C11 C12 C13 119.3(3) . .
C12 C13 C8 122.2(3) . .
N1 C14 C14 113.18(17) . 2_556
C1M O1M Ni1 130.6(2) . .

loop_
_geom_bond_atom_site_label_1
_geom_bond_atom_site_label_2
_geom_bond_distance
_geom_bond_site_symmetry_2
Ni1 O1 2.0621(16) .
Ni1 O1 2.0621(16) 2_556
Ni1 O1M 2.0657(18) 2_556
Ni1 O1M 2.0657(18) .
Ni1 N1 2.118(2) .
Ni1 N1 2.118(2) 2_556
O1 C3 1.342(3) .
O2 C9 1.367(3) .
N1 C15 1.477(3) .
N1 C14 1.480(3) .
N1 C1 1.502(3) .
C1 C2 1.492(3) .
C2 C7 1.388(3) .
C2 C3 1.404(3) .
C3 C4 1.409(3) .
C4 C5 1.401(3) .
C4 C8 1.485(3) .
C5 C6 1.373(4) .
C6 C7 1.378(4) .
C8 C13 1.397(4) .
C8 C9 1.402(3) .
C9 C10 1.396(4) .
C10 C11 1.377(4) .
C11 C12 1.376(4) .
C12 C13 1.381(4) .
C14 C14 1.518(6) 2_556
O1M C1M 1.412(4) .
